data_4073820
loop_
_publ_author_name
'Hesp, Kevin D.'
'Wechsler, Dominik'
'Cipot, Judy'
'Myers, Anne'
'McDonald, Robert'
'Ferguson, Michael J.'
'Schatte, Gabriele'
'Stradiotto, Mark'

_publ_section_title
;
 Exploring the Utility of Neutral Rhodium and Iridium \k2-P,Oand
 \k2-P(S),OComplexes as Catalysts for Alkene Hydrogenation and
 Hydrosilylation
;
_journal_issue 22
_journal_name_full Organometallics
_journal_page_first 5430
_journal_paper_doi 10.1021/om7006437
_journal_volume 26
_journal_year 2007
_chemical_formula_moiety 'C23 H32 Ir O P S'
_chemical_formula_sum 'C23 H32 Ir O P S'
_chemical_formula_weight 579.72
_chemical_name_systematic
; 
 ? 
;
_space_group_IT_number 14
_symmetry_cell_setting monoclinic
_symmetry_space_group_name_Hall '-P 2ybc'
_symmetry_space_group_name_H-M 'P 1 21/c 1'
_atom_sites_solution_hydrogens geom
_atom_sites_solution_primary direct
_atom_sites_solution_secondary difmap
_audit_creation_method SHELXL-97
_cell_angle_alpha 90.00
_cell_angle_beta 112.2598(13)
_cell_angle_gamma 90.00
_cell_formula_units_Z 4
_cell_length_a 11.2382(10)
_cell_length_b 16.8261(15)
_cell_length_c 12.6211(11)
_cell_measurement_reflns_used 4744
_cell_measurement_temperature 193(2)
_cell_measurement_theta_max 26.33
_cell_measurement_theta_min 2.30
_cell_volume 2208.7(3)
_computing_cell_refinement 'Bruker SAINT (Bruker, 1997)'
_computing_data_collection 'Bruker SMART (Bruker, 1997)'
_computing_data_reduction 'Bruker SAINT (Bruker, 1997)'
_computing_molecular_graphics 'Bruker SHELXTL (Bruker, 1997)'
_computing_publication_material 'Bruker SHELXTL (Bruker, 1997)'
_computing_structure_refinement 'SHELXL-97 (Sheldrick, 1997)'
_computing_structure_solution 'DIRDIF-96 (Beurskens et al., 1996)'
_diffrn_ambient_temperature 193(2)
_diffrn_detector_area_resol_mean 8.192
_diffrn_measured_fraction_theta_full 0.999
_diffrn_measured_fraction_theta_max 0.999
_diffrn_measurement_device_type 'Bruker PLATFORM diffractometer/SMART 1000 CCD area detector'
_diffrn_measurement_method '\w scans'
_diffrn_radiation_monochromator graphite
_diffrn_radiation_source 'fine-focus sealed tube'
_diffrn_radiation_type MoK\a
_diffrn_radiation_wavelength 0.71073
_diffrn_reflns_av_R_equivalents 0.0406
_diffrn_reflns_av_sigmaI/netI 0.0335
_diffrn_reflns_limit_h_max 14
_diffrn_reflns_limit_h_min -14
_diffrn_reflns_limit_k_max 21
_diffrn_reflns_limit_k_min -20
_diffrn_reflns_limit_l_max 15
_diffrn_reflns_limit_l_min -15
_diffrn_reflns_number 17208
_diffrn_reflns_theta_full 26.39
_diffrn_reflns_theta_max 26.39
_diffrn_reflns_theta_min 1.96
_diffrn_standards_decay_% 0
_diffrn_standards_interval_time 0
_diffrn_standards_number 0
_exptl_absorpt_coefficient_mu 6.222
_exptl_absorpt_correction_T_max 0.8353
_exptl_absorpt_correction_T_min 0.1283
_exptl_absorpt_correction_type multi-scan
_exptl_absorpt_process_details 'SADABS (Sheldrick, 1996)'
_exptl_crystal_colour yellow
_exptl_crystal_density_diffrn 1.743
_exptl_crystal_density_method 'not measured'
_exptl_crystal_description plate
_exptl_crystal_F_000 1144
_exptl_crystal_size_max 0.56
_exptl_crystal_size_mid 0.08
_exptl_crystal_size_min 0.03
_refine_diff_density_max 0.789
_refine_diff_density_min -0.580
_refine_diff_density_rms 0.109
_refine_ls_extinction_method none
_refine_ls_goodness_of_fit_ref 1.038
_refine_ls_hydrogen_treatment constr
_refine_ls_matrix_type full
_refine_ls_number_parameters 244
_refine_ls_number_reflns 4512
_refine_ls_number_restraints 0
_refine_ls_restrained_S_all 1.038
_refine_ls_R_factor_all 0.0331
_refine_ls_R_factor_gt 0.0243
_refine_ls_shift/su_max 0.000
_refine_ls_shift/su_mean 0.000
_refine_ls_structure_factor_coef Fsqd
_refine_ls_weighting_details 'calc w=1/[\s^2^(Fo^2^)+(0.0242P)^2^+1.7195P] where P=(Fo^2^+2Fc^2^)/3'
_refine_ls_weighting_scheme calc
_refine_ls_wR_factor_gt 0.0531
_refine_ls_wR_factor_ref 0.0564
_reflns_number_gt 3840
_reflns_number_total 4512
_reflns_threshold_expression I>2\s(I)
_cod_data_source_file om7006437-file002.cif
_cod_data_source_block dal0578
_cod_depositor_comments
;
The following automatic conversions were performed:

'_symmetry_cell_setting' value 'Monoclinic' changed to 'monoclinic'
according to /home/saulius/struct/CIF-dictionaries/cif_core.dic
dictionary named 'cif_core.dic' version 2.4.1 from 2010-06-29.

Automatic conversion script
Id: cif_fix_values 1715 2011-07-08 13:25:40Z adriana 
;
_cod_original_sg_symbol_H-M 'P 21/c'
_cod_database_code 4073820

loop_
_symmetry_equiv_pos_as_xyz
'x, y, z'
'-x, y+1/2, -z+1/2'
'-x, -y, -z'
'x, -y-1/2, z-1/2'

loop_
_atom_site_label
_atom_site_type_symbol
_atom_site_fract_x
_atom_site_fract_y
_atom_site_fract_z
_atom_site_U_iso_or_equiv
_atom_site_adp_type
_atom_site_occupancy
_atom_site_symmetry_multiplicity
_atom_site_calc_flag
_atom_site_refinement_flags
Ir Ir 0.153035(14) 0.171697(8) 0.488840(12) 0.02281(6) Uani 1 1 d .
S S -0.06062(9) 0.14782(5) 0.36980(8) 0.0252(2) Uani 1 1 d .
P P -0.13991(9) 0.25536(5) 0.31214(8) 0.02001(19) Uani 1 1 d .
O O 0.1251(3) 0.28675(15) 0.5285(2) 0.0288(6) Uani 1 1 d .
C1 C 0.0289(4) 0.3931(2) 0.5944(3) 0.0263(8) Uani 1 1 d .
H1A H 0.0440 0.3707 0.6710 0.032 Uiso 1 1 calc R
H1B H 0.0981 0.4315 0.6012 0.032 Uiso 1 1 calc R
C2 C 0.0225(4) 0.3282(2) 0.5099(3) 0.0235(8) Uani 1 1 d .
C3 C -0.0973(4) 0.3267(2) 0.4229(3) 0.0219(7) Uani 1 1 d .
C3A C -0.1738(4) 0.3931(2) 0.4411(3) 0.0252(8) Uani 1 1 d .
C4 C -0.2947(4) 0.4228(3) 0.3767(4) 0.0378(10) Uani 1 1 d .
H4 H -0.3447 0.3991 0.3053 0.045 Uiso 1 1 calc R
C5 C -0.3427(5) 0.4874(3) 0.4169(4) 0.0495(12) Uani 1 1 d .
H5 H -0.4257 0.5076 0.3724 0.059 Uiso 1 1 calc R
C6 C -0.2716(5) 0.5227(3) 0.5206(4) 0.0422(11) Uani 1 1 d .
H6 H -0.3062 0.5659 0.5480 0.051 Uiso 1 1 calc R
C7 C -0.1495(4) 0.4946(2) 0.5840(4) 0.0347(10) Uani 1 1 d .
H7 H -0.0998 0.5189 0.6549 0.042 Uiso 1 1 calc R
C7A C -0.1001(4) 0.4317(2) 0.5444(3) 0.0258(8) Uani 1 1 d .
C11 C 0.1866(4) 0.0491(2) 0.5167(4) 0.0362(10) Uani 1 1 d .
H11 H 0.1069 0.0166 0.4989 0.043 Uiso 1 1 calc R
C12 C 0.2109(4) 0.0728(2) 0.4196(4) 0.0353(10) Uani 1 1 d .
H12 H 0.1449 0.0540 0.3455 0.042 Uiso 1 1 calc R
C13 C 0.3433(5) 0.0834(3) 0.4170(5) 0.0552(14) Uani 1 1 d .
H13A H 0.3877 0.0313 0.4327 0.066 Uiso 1 1 calc R
H13B H 0.3336 0.0996 0.3387 0.066 Uiso 1 1 calc R
C14 C 0.4253(6) 0.1418(4) 0.4983(7) 0.079(2) Uani 1 1 d .
H14A H 0.4721 0.1731 0.4600 0.095 Uiso 1 1 calc R
H14B H 0.4900 0.1132 0.5633 0.095 Uiso 1 1 calc R
C15 C 0.3508(4) 0.1986(3) 0.5447(4) 0.0422(11) Uani 1 1 d .
H15 H 0.3702 0.2562 0.5393 0.051 Uiso 1 1 calc R
C16 C 0.3197(4) 0.1790(3) 0.6401(4) 0.0403(11) Uani 1 1 d .
H16 H 0.3207 0.2252 0.6903 0.048 Uiso 1 1 calc R
C17 C 0.3504(6) 0.0998(3) 0.7017(5) 0.075(2) Uani 1 1 d .
H17A H 0.4449 0.0927 0.7338 0.090 Uiso 1 1 calc R
H17B H 0.3217 0.1015 0.7668 0.090 Uiso 1 1 calc R
C18 C 0.2919(6) 0.0303(3) 0.6309(4) 0.0570(14) Uani 1 1 d .
H18A H 0.2559 -0.0046 0.6745 0.068 Uiso 1 1 calc R
H18B H 0.3602 0.0001 0.6170 0.068 Uiso 1 1 calc R
C21 C -0.3139(4) 0.2388(2) 0.2485(3) 0.0261(8) Uani 1 1 d .
H21 H -0.3555 0.2899 0.2132 0.031 Uiso 1 1 calc R
C22 C -0.3660(4) 0.2159(3) 0.3396(4) 0.0350(10) Uani 1 1 d .
H22A H -0.4591 0.2079 0.3037 0.042 Uiso 1 1 calc R
H22B H -0.3475 0.2586 0.3965 0.042 Uiso 1 1 calc R
H22C H -0.3247 0.1667 0.3773 0.042 Uiso 1 1 calc R
C23 C -0.3478(4) 0.1763(2) 0.1535(3) 0.0332(9) Uani 1 1 d .
H23A H -0.4414 0.1702 0.1184 0.040 Uiso 1 1 calc R
H23B H -0.3085 0.1254 0.1859 0.040 Uiso 1 1 calc R
H23C H -0.3153 0.1935 0.0952 0.040 Uiso 1 1 calc R
C24 C -0.0914(4) 0.2918(2) 0.1978(3) 0.0261(8) Uani 1 1 d .
H24 H -0.1136 0.2505 0.1363 0.031 Uiso 1 1 calc R
C25 C 0.0530(4) 0.3063(2) 0.2427(4) 0.0329(9) Uani 1 1 d .
H25A H 0.0772 0.3251 0.1802 0.039 Uiso 1 1 calc R
H25B H 0.0985 0.2566 0.2734 0.039 Uiso 1 1 calc R
H25C H 0.0763 0.3464 0.3035 0.039 Uiso 1 1 calc R
C26 C -0.1641(5) 0.3684(3) 0.1463(4) 0.0414(11) Uani 1 1 d .
H26A H -0.1381 0.3870 0.0847 0.050 Uiso 1 1 calc R
H26B H -0.1440 0.4093 0.2059 0.050 Uiso 1 1 calc R
H26C H -0.2568 0.3580 0.1153 0.050 Uiso 1 1 calc R

loop_
_atom_site_aniso_label
_atom_site_aniso_U_11
_atom_site_aniso_U_22
_atom_site_aniso_U_33
_atom_site_aniso_U_23
_atom_site_aniso_U_13
_atom_site_aniso_U_12
Ir 0.02191(9) 0.02120(8) 0.02532(9) 0.00235(6) 0.00893(6) 0.00066(6)
S 0.0248(5) 0.0184(4) 0.0285(5) 0.0004(4) 0.0058(4) 0.0004(4)
P 0.0237(5) 0.0178(4) 0.0181(4) -0.0011(3) 0.0074(4) 0.0009(4)
O 0.0244(15) 0.0239(14) 0.0334(15) -0.0016(11) 0.0054(12) 0.0000(11)
C1 0.036(2) 0.0195(18) 0.0203(18) -0.0023(14) 0.0068(17) -0.0061(16)
C2 0.033(2) 0.0196(17) 0.0192(18) -0.0006(14) 0.0111(16) -0.0048(16)
C3 0.028(2) 0.0203(17) 0.0177(17) -0.0009(14) 0.0094(15) 0.0003(15)
C3A 0.033(2) 0.0196(18) 0.0245(19) -0.0018(15) 0.0127(17) 0.0021(16)
C4 0.034(2) 0.035(2) 0.038(2) -0.0145(19) 0.006(2) 0.0055(19)
C5 0.038(3) 0.039(3) 0.068(3) -0.014(2) 0.016(2) 0.009(2)
C6 0.050(3) 0.028(2) 0.058(3) -0.018(2) 0.030(2) 0.001(2)
C7 0.049(3) 0.025(2) 0.036(2) -0.0098(17) 0.022(2) -0.0071(19)
C7A 0.034(2) 0.0206(18) 0.0273(19) -0.0008(15) 0.0165(17) -0.0031(16)
C11 0.038(3) 0.0210(19) 0.047(3) 0.0064(18) 0.014(2) 0.0048(17)
C12 0.034(2) 0.032(2) 0.038(2) -0.0066(18) 0.011(2) 0.0099(18)
C13 0.038(3) 0.074(4) 0.055(3) -0.014(3) 0.018(2) 0.015(3)
C14 0.050(4) 0.084(4) 0.126(6) -0.034(4) 0.059(4) -0.014(3)
C15 0.028(2) 0.040(2) 0.063(3) -0.007(2) 0.022(2) -0.0094(19)
C16 0.024(2) 0.049(3) 0.037(2) 0.001(2) -0.0005(19) -0.004(2)
C17 0.051(4) 0.059(4) 0.075(4) 0.028(3) -0.021(3) -0.004(3)
C18 0.068(4) 0.048(3) 0.047(3) 0.020(2) 0.013(3) 0.011(3)
C21 0.026(2) 0.027(2) 0.0225(19) -0.0005(15) 0.0061(16) 0.0046(16)
C22 0.028(2) 0.042(2) 0.035(2) -0.0001(19) 0.0128(19) -0.0020(19)
C23 0.032(2) 0.031(2) 0.029(2) -0.0062(17) 0.0026(18) 0.0002(18)
C24 0.041(2) 0.0221(18) 0.0216(19) -0.0011(15) 0.0187(18) 0.0012(17)
C25 0.047(3) 0.026(2) 0.036(2) -0.0024(17) 0.026(2) -0.0057(18)
C26 0.057(3) 0.036(2) 0.036(2) 0.014(2) 0.024(2) 0.007(2)

loop_
_atom_type_symbol
_atom_type_description
_atom_type_scat_dispersion_real
_atom_type_scat_dispersion_imag
_atom_type_scat_source
C C 0.0033 0.0016 'International Tables Vol C Tables 4.2.6.8 and 6.1.1.4'
H H 0.0000 0.0000 'International Tables Vol C Tables 4.2.6.8 and 6.1.1.4'
O O 0.0106 0.0060 'International Tables Vol C Tables 4.2.6.8 and 6.1.1.4'
P P 0.1023 0.0942 'International Tables Vol C Tables 4.2.6.8 and 6.1.1.4'
S S 0.1246 0.1234 'International Tables Vol C Tables 4.2.6.8 and 6.1.1.4'
Ir Ir -1.4442 7.9887 'International Tables Vol C Tables 4.2.6.8 and 6.1.1.4'

loop_
_geom_angle_atom_site_label_1
_geom_angle_atom_site_label_2
_geom_angle_atom_site_label_3
_geom_angle
O Ir C12 162.01(15)
O Ir C11 156.73(15)
C12 Ir C11 39.28(16)
O Ir C15 87.43(15)
C12 Ir C15 81.71(18)
C11 Ir C15 93.16(18)
O Ir C16 83.68(15)
C12 Ir C16 96.56(18)
C11 Ir C16 82.22(18)
C15 Ir C16 39.12(18)
O Ir S 95.97(8)
C12 Ir S 90.06(12)
C11 Ir S 90.84(13)
C15 Ir S 161.44(14)
C16 Ir S 159.35(13)
P S Ir 106.41(5)
C3 P C24 108.90(17)
C3 P C21 112.04(17)
C24 P C21 107.01(18)
C3 P S 111.87(13)
C24 P S 111.11(13)
C21 P S 105.80(13)
C2 O Ir 132.4(2)
C7A C1 C2 103.7(3)
O C2 C3 132.1(3)
O C2 C1 117.6(3)
C3 C2 C1 110.3(3)
C2 C3 C3A 108.2(3)
C2 C3 P 122.2(3)
C3A C3 P 129.6(3)
C4 C3A C7A 118.6(3)
C4 C3A C3 132.8(3)
C7A C3A C3 108.6(3)
C3A C4 C5 119.8(4)
C6 C5 C4 121.0(4)
C5 C6 C7 119.5(4)
C7A C7 C6 120.1(4)
C7 C7A C3A 120.9(4)
C7 C7A C1 130.0(4)
C3A C7A C1 109.1(3)
C12 C11 C18 123.3(4)
C12 C11 Ir 70.0(2)
C18 C11 Ir 113.0(3)
C11 C12 C13 124.6(4)
C11 C12 Ir 70.7(2)
C13 C12 Ir 112.3(3)
C14 C13 C12 115.2(4)
C13 C14 C15 113.4(4)
C16 C15 C14 121.9(5)
C16 C15 Ir 70.5(2)
C14 C15 Ir 113.5(3)
C15 C16 C17 124.1(5)
C15 C16 Ir 70.4(3)
C17 C16 Ir 111.3(3)
C18 C17 C16 115.2(4)
C17 C18 C11 115.0(4)
C22 C21 C23 111.5(3)
C22 C21 P 111.0(3)
C23 C21 P 110.9(3)
C25 C24 C26 110.2(3)
C25 C24 P 110.7(3)
C26 C24 P 110.2(3)

loop_
_geom_bond_atom_site_label_1
_geom_bond_atom_site_label_2
_geom_bond_distance
Ir O 2.053(3)
Ir C12 2.094(4)
Ir C11 2.102(4)
Ir C15 2.111(4)
Ir C16 2.111(4)
Ir S 2.3347(10)
S P 2.0266(13)
P C3 1.766(4)
P C24 1.831(4)
P C21 1.832(4)
O C2 1.290(5)
C1 C7A 1.493(5)
C1 C2 1.509(5)
C2 C3 1.378(5)
C3 C3A 1.480(5)
C3A C4 1.386(6)
C3A C7A 1.411(5)
C4 C5 1.393(6)
C5 C6 1.383(6)
C6 C7 1.383(6)
C7 C7A 1.375(5)
C11 C12 1.410(6)
C11 C18 1.511(6)
C12 C13 1.512(6)
C13 C14 1.467(8)
C14 C15 1.527(7)
C15 C16 1.414(7)
C16 C17 1.516(6)
C17 C18 1.467(8)
C21 C22 1.524(5)
C21 C23 1.530(5)
C24 C25 1.522(6)
C24 C26 1.534(5)

loop_
_geom_torsion_atom_site_label_1
_geom_torsion_atom_site_label_2
_geom_torsion_atom_site_label_3
_geom_torsion_atom_site_label_4
_geom_torsion
O Ir S P 24.10(9)
C12 Ir S P -138.92(13)
C11 Ir S P -178.19(13)
C15 Ir S P -75.7(4)
C16 Ir S P 112.0(4)
Ir S P C3 -44.38(15)
Ir S P C24 77.56(15)
Ir S P C21 -166.65(12)
C12 Ir O C2 118.8(5)
C11 Ir O C2 -96.4(5)
C15 Ir O C2 171.5(4)
C16 Ir O C2 -149.4(4)
S Ir O C2 9.8(3)
Ir O C2 C3 -31.1(6)
Ir O C2 C1 150.8(3)
C7A C1 C2 O 176.5(3)
C7A C1 C2 C3 -2.0(4)
O C2 C3 C3A -174.9(4)
C1 C2 C3 C3A 3.3(4)
O C2 C3 P 4.4(6)
C1 C2 C3 P -177.5(3)
C24 P C3 C2 -86.9(3)
C21 P C3 C2 154.9(3)
S P C3 C2 36.3(3)
C24 P C3 C3A 92.2(4)
C21 P C3 C3A -26.0(4)
S P C3 C3A -144.6(3)
C2 C3 C3A C4 174.5(4)
P C3 C3A C4 -4.7(7)
C2 C3 C3A C7A -3.4(4)
P C3 C3A C7A 177.4(3)
C7A C3A C4 C5 -2.5(6)
C3 C3A C4 C5 179.8(4)
C3A C4 C5 C6 0.0(8)
C4 C5 C6 C7 1.6(7)
C5 C6 C7 C7A -0.5(7)
C6 C7 C7A C3A -2.0(6)
C6 C7 C7A C1 177.6(4)
C4 C3A C7A C7 3.5(6)
C3 C3A C7A C7 -178.3(3)
C4 C3A C7A C1 -176.1(4)
C3 C3A C7A C1 2.1(4)
C2 C1 C7A C7 -179.8(4)
C2 C1 C7A C3A -0.1(4)
O Ir C11 C12 -163.6(3)
C15 Ir C11 C12 -72.8(3)
C16 Ir C11 C12 -110.4(3)
S Ir C11 C12 89.1(2)
O Ir C11 C18 -45.0(6)
C12 Ir C11 C18 118.7(5)
C15 Ir C11 C18 45.9(4)
C16 Ir C11 C18 8.3(4)
S Ir C11 C18 -152.2(3)
C18 C11 C12 C13 -0.7(7)
Ir C11 C12 C13 104.3(4)
C18 C11 C12 Ir -105.0(4)
O Ir C12 C11 158.9(4)
C15 Ir C12 C11 105.4(3)
C16 Ir C12 C11 69.1(3)
S Ir C12 C11 -91.2(2)
O Ir C12 C13 38.4(6)
C11 Ir C12 C13 -120.5(4)
C15 Ir C12 C13 -15.0(3)
C16 Ir C12 C13 -51.3(4)
S Ir C12 C13 148.3(3)
C11 C12 C13 C14 -59.0(7)
Ir C12 C13 C14 22.4(6)
C12 C13 C14 C15 -17.4(8)
C13 C14 C15 C16 85.3(7)
C13 C14 C15 Ir 4.5(8)
O Ir C15 C16 83.1(3)
C12 Ir C15 C16 -111.2(3)
C11 Ir C15 C16 -73.6(3)
S Ir C15 C16 -175.7(3)
O Ir C15 C14 -159.6(5)
C12 Ir C15 C14 6.0(4)
C11 Ir C15 C14 43.7(5)
C16 Ir C15 C14 117.2(6)
S Ir C15 C14 -58.5(7)
C14 C15 C16 C17 -3.0(7)
Ir C15 C16 C17 103.0(4)
C14 C15 C16 Ir -106.1(5)
O Ir C16 C15 -93.7(3)
C12 Ir C16 C15 68.2(3)
C11 Ir C16 C15 104.9(3)
S Ir C16 C15 176.1(3)
O Ir C16 C17 146.3(4)
C12 Ir C16 C17 -51.8(4)
C11 Ir C16 C17 -15.1(4)
C15 Ir C16 C17 -120.0(5)
S Ir C16 C17 56.2(6)
C15 C16 C17 C18 -60.2(7)
Ir C16 C17 C18 20.0(7)
C16 C17 C18 C11 -13.6(8)
C12 C11 C18 C17 81.0(7)
Ir C11 C18 C17 0.5(6)
C3 P C21 C22 -55.2(3)
C24 P C21 C22 -174.5(3)
S P C21 C22 67.0(3)
C3 P C21 C23 -179.6(3)
C24 P C21 C23 61.1(3)
S P C21 C23 -57.5(3)
C3 P C24 C25 59.5(3)
C21 P C24 C25 -179.2(3)
S P C24 C25 -64.2(3)
C3 P C24 C26 -62.7(3)
C21 P C24 C26 58.6(3)
S P C24 C26 173.6(3)
